data_7102883
loop_
_publ_author_name
'Tanaka, Koichi'
'Oda, Shinji'
'Shiro, Motoo'

_publ_section_title
;
 A novel chiral porous metal-organic framework: asymmetric ring opening
 reaction of epoxide with amine in the chiral open space.
;
_journal_issue 7
_journal_name_full 'Chemical communications (Cambridge, England)'
_journal_page_first 820
_journal_page_last 822
_journal_paper_doi 10.1039/b714083e
_journal_year 2008
_chemical_absolute_configuration ad
_chemical_formula_moiety 'C44 H24 Cu2 O14, C H4 O, 4(H2 O)'
_chemical_formula_sum 'C45 H36 Cu2 O19'
_chemical_formula_weight 1007.86
_space_group_IT_number 4
_symmetry_cell_setting monoclinic
_symmetry_Int_Tables_number 4
_symmetry_space_group_name_Hall 'P 2yb'
_symmetry_space_group_name_H-M 'P 1 21 1'
_cell_angle_alpha 90.0000
_cell_angle_beta 94.8800
_cell_angle_gamma 90.0000
_cell_formula_units_Z 2
_cell_length_a 15.620(5)
_cell_length_b 11.377(4)
_cell_length_c 15.620(5)
_cell_measurement_reflns_used 7758
_cell_measurement_temperature 100.1
_cell_measurement_theta_max 25.0
_cell_measurement_theta_min 3.0
_cell_volume 2765.7(15)
_computing_cell_refinement 'PROCESS-AUTO (Rigaku, 1998)'
_computing_data_collection 'PROCESS-AUTO (Rigaku, 1998)'
_computing_data_reduction 'CrystalStructure (Rigaku & RAC 2007)'
_computing_molecular_graphics 'ORTEP (Johnson, 1976)'
_computing_publication_material 'CrystalStructure (Rigaku & RAC 2007)'
_computing_structure_refinement 'SHELXL97 (Sheldrick, 1997)'
_computing_structure_solution 'SHELXS97 (Sheldrick, 1997)'
_diffrn_measured_fraction_theta_full 0.986
_diffrn_measured_fraction_theta_max 0.986
_diffrn_measurement_device_type 'Rigaku RAXIS-RAPID Imaging Plate'
_diffrn_measurement_method \w
_diffrn_radiation_type 'Mo K\a'
_diffrn_radiation_wavelength 0.71070
_diffrn_reflns_av_R_equivalents 0.047
_diffrn_reflns_limit_h_max 17
_diffrn_reflns_limit_h_min -18
_diffrn_reflns_limit_k_max 13
_diffrn_reflns_limit_k_min -11
_diffrn_reflns_limit_l_max 18
_diffrn_reflns_limit_l_min -18
_diffrn_reflns_number 19335
_diffrn_reflns_theta_full 25.0
_diffrn_reflns_theta_max 25.0
_exptl_absorpt_coefficient_mu 0.833
_exptl_absorpt_correction_T_max 0.920
_exptl_absorpt_correction_T_min 0.766
_exptl_absorpt_correction_type multi-scan
_exptl_absorpt_process_details 'Jacobson, R. (1998) Private communication'
_exptl_crystal_colour green
_exptl_crystal_density_diffrn 1.210
_exptl_crystal_density_method 'not measured'
_exptl_crystal_description prism
_exptl_crystal_F_000 1032.00
_exptl_crystal_size_max 0.20
_exptl_crystal_size_mid 0.16
_exptl_crystal_size_min 0.10
_refine_diff_density_max 1.11
_refine_diff_density_min -0.78
_refine_ls_abs_structure_details 'Flack, H. D. (1983), Acta Cryst. A39, 876-881. 3212 Friedel Pairs'
_refine_ls_abs_structure_Flack -0.05(2)
_refine_ls_extinction_method none
_refine_ls_goodness_of_fit_ref 1.039
_refine_ls_hydrogen_treatment constr
_refine_ls_number_parameters 498
_refine_ls_number_reflns 8263
_refine_ls_R_factor_gt 0.0745
_refine_ls_shift/su_max 0.000
_refine_ls_structure_factor_coef Fsqd
_refine_ls_weighting_details 'w = 1/[\s^2^(Fo^2^)+(0.1111P)^2^+0.0000P] where P=(Fo^2^+2Fc^2^)/3'
_refine_ls_weighting_scheme calc
_refine_ls_wR_factor_ref 0.1946
_reflns_number_gt 6750
_reflns_number_total 8263
_reflns_threshold_expression F^2^>2.0\s(F^2^)
_cod_data_source_file b714083e.txt
_cod_data_source_block (R)-3
_cod_original_formula_sum 'C45 H36 Cu2 O19 '
_cod_database_code 7102883

loop_
_symmetry_equiv_pos_site_id
_symmetry_equiv_pos_as_xyz
1 +X,+Y,+Z
2 -X,1/2+Y,-Z

loop_
_atom_site_label
_atom_site_type_symbol
_atom_site_fract_x
_atom_site_fract_y
_atom_site_fract_z
_atom_site_U_iso_or_equiv
_atom_site_adp_type
_atom_site_occupancy
_atom_site_symmetry_multiplicity
_atom_site_calc_flag
_atom_site_refinement_flags
_atom_site_disorder_assembly
_atom_site_disorder_group
Cu1 Cu 0.32801(8) 0.55050(8) 0.66861(9) 0.0343(3) Uani 1 1 d . . .
Cu2 Cu 0.30050(8) 0.32590(9) 0.70219(9) 0.0339(3) Uani 1 1 d . . .
O13 O 0.3498(5) 0.7316(7) 0.6412(7) 0.060(2) Uani 1 1 d . . .
O14 O 0.2862(6) 0.1455(7) 0.7330(6) 0.054(2) Uani 1 1 d . . .
C1 C 0.5738(3) 0.3925(5) 0.6943(3) 0.042(2) Uani 1 1 d GU . .
C2 C 0.6176(3) 0.3470(6) 0.7681(3) 0.047(2) Uani 1 1 d GU . .
H2 H 0.5873 0.3287 0.8166 0.056 Uiso 1 1 calc R . .
C3 C 0.7057(3) 0.3281(6) 0.7709(3) 0.048(2) Uani 1 1 d GU . .
H3 H 0.7357 0.2970 0.8214 0.058 Uiso 1 1 calc R . .
C4 C 0.7500(3) 0.3548(6) 0.6999(3) 0.045(2) Uani 1 1 d GU . .
H4 H 0.8102 0.3420 0.7018 0.053 Uiso 1 1 calc R . .
C5 C 0.7062(2) 0.4004(4) 0.6261(2) 0.0364(18) Uani 1 1 d GU . .
C6 C 0.6181(2) 0.4192(4) 0.6233(2) 0.0330(18) Uani 1 1 d GU . .
C7 C 0.5743(2) 0.4648(5) 0.5495(3) 0.039(2) Uani 1 1 d GU . .
H7 H 0.5140 0.4777 0.5475 0.047 Uiso 1 1 calc R . .
C8 C 0.6186(3) 0.4915(5) 0.4784(3) 0.043(2) Uani 1 1 d GU . .
H8 H 0.5886 0.5226 0.4280 0.051 Uiso 1 1 calc R . .
C9 C 0.7067(3) 0.4727(4) 0.4813(2) 0.040(2) Uani 1 1 d GU . .
C10 C 0.7505(2) 0.4271(5) 0.5551(3) 0.043(2) Uani 1 1 d GU . .
O3 O 0.7458(3) 0.4938(6) 0.4035(3) 0.0428(17) Uani 1 1 d GU . .
O1 O 0.4495(5) 0.5150(8) 0.6845(6) 0.042(2) Uani 1 1 d . . .
O2 O 0.4294(5) 0.3198(9) 0.7034(5) 0.039(2) Uani 1 1 d . . .
C11 C 0.4790(7) 0.4091(13) 0.6946(8) 0.041(3) Uani 1 1 d . . .
C12 C 0.2888(4) 0.3535(5) 0.4325(3) 0.041(2) Uani 1 1 d GU . .
C13 C 0.3355(4) 0.2585(5) 0.4055(3) 0.047(2) Uani 1 1 d GU . .
H13 H 0.3686 0.2118 0.4464 0.057 Uiso 1 1 calc R . .
C14 C 0.3338(4) 0.2319(5) 0.3185(4) 0.048(2) Uani 1 1 d GU . .
H14 H 0.3658 0.1670 0.3000 0.058 Uiso 1 1 calc R . .
C15 C 0.2854(4) 0.3003(5) 0.2586(3) 0.048(2) Uani 1 1 d GU . .
H15 H 0.2843 0.2821 0.1991 0.057 Uiso 1 1 calc R . .
C16 C 0.2387(3) 0.3953(4) 0.2856(2) 0.046(2) Uani 1 1 d GU . .
C17 C 0.2404(3) 0.4219(4) 0.3726(2) 0.043(2) Uani 1 1 d GU . .
C18 C 0.1936(4) 0.5169(5) 0.3997(3) 0.051(2) Uani 1 1 d GU . .
H18 H 0.1948 0.5350 0.4591 0.061 Uiso 1 1 calc R . .
C19 C 0.1452(4) 0.5853(5) 0.3397(3) 0.060(3) Uani 1 1 d GU . .
H19 H 0.1133 0.6502 0.3582 0.072 Uiso 1 1 calc R . .
C20 C 0.1436(3) 0.5586(4) 0.2528(3) 0.056(2) Uani 1 1 d GU . .
C21 C 0.1903(3) 0.4636(5) 0.2257(2) 0.051(2) Uani 1 1 d GU . .
O6 O 0.0952(4) 0.6315(6) 0.1912(4) 0.062(2) Uani 1 1 d GU . .
O4 O 0.3219(6) 0.4890(8) 0.5482(6) 0.046(2) Uani 1 1 d . . .
O5 O 0.2885(5) 0.3012(8) 0.5794(5) 0.043(2) Uani 1 1 d . . .
C22 C 0.3016(8) 0.3858(14) 0.5282(8) 0.044(3) Uani 1 1 d . . .
C23 C 1.0565(2) 0.5099(4) 0.6566(3) 0.034(2) Uani 1 1 d GU . .
C24 C 1.0301(3) 0.6073(4) 0.7012(3) 0.044(2) Uani 1 1 d GU . .
H24 H 1.0711 0.6528 0.7352 0.053 Uiso 1 1 calc R . .
C25 C 0.9437(3) 0.6382(4) 0.6960(4) 0.049(2) Uani 1 1 d GU . .
H25 H 0.9257 0.7048 0.7265 0.059 Uiso 1 1 calc R . .
C26 C 0.8837(3) 0.5716(4) 0.6463(4) 0.042(2) Uani 1 1 d GU . .
H26 H 0.8247 0.5928 0.6428 0.051 Uiso 1 1 calc R . .
C27 C 0.9100(2) 0.4742(3) 0.6017(3) 0.0337(18) Uani 1 1 d GU . .
C28 C 0.9964(2) 0.4433(3) 0.6068(3) 0.0320(18) Uani 1 1 d GU . .
C29 C 1.0228(2) 0.3459(4) 0.5622(3) 0.0300(18) Uani 1 1 d GU . .
H29 H 1.0818 0.3248 0.5657 0.036 Uiso 1 1 calc R . .
C30 C 0.9627(2) 0.2794(4) 0.5125(3) 0.0353(19) Uani 1 1 d GU . .
H30 H 0.9807 0.2128 0.4820 0.042 Uiso 1 1 calc R . .
C31 C 0.8763(2) 0.3102(4) 0.5074(3) 0.0356(18) Uani 1 1 d GU . .
C32 C 0.85000(19) 0.4077(4) 0.5520(3) 0.0337(19) Uani 1 1 d GU . .
O9 O 0.8141(3) 0.2455(5) 0.4556(4) 0.0502(19) Uani 1 1 d GU . .
O7 O 1.2047(5) 0.5655(8) 0.6566(5) 0.040(2) Uani 1 1 d . . .
O8 O 1.1764(5) 0.3787(8) 0.6940(6) 0.037(2) Uani 1 1 d . . .
C33 C 1.1519(8) 0.4828(11) 0.6718(8) 0.036(3) Uani 1 1 d . . .
C34 C 0.3137(3) 0.5007(6) -0.0579(3) 0.043(2) Uani 1 1 d GU . .
C35 C 0.3831(3) 0.5613(6) -0.0177(4) 0.059(3) Uani 1 1 d GU . .
H35 H 0.4278 0.5885 -0.0504 0.071 Uiso 1 1 calc R . .
C36 C 0.3873(3) 0.5820(7) 0.0702(4) 0.065(3) Uani 1 1 d GU . .
H36 H 0.4348 0.6235 0.0977 0.078 Uiso 1 1 calc R . .
C37 C 0.3220(3) 0.5422(7) 0.1180(3) 0.057(3) Uani 1 1 d GU . .
H37 H 0.3249 0.5564 0.1781 0.068 Uiso 1 1 calc R . .
C38 C 0.2525(2) 0.4816(4) 0.0778(2) 0.042(2) Uani 1 1 d GU . .
C39 C 0.2483(3) 0.4608(5) -0.0102(2) 0.040(2) Uani 1 1 d GU . .
C40 C 0.1788(3) 0.4002(7) -0.0504(3) 0.053(2) Uani 1 1 d GU . .
H40 H 0.1760 0.3860 -0.1105 0.064 Uiso 1 1 calc R . .
C41 C 0.1135(3) 0.3604(6) -0.0026(3) 0.066(3) Uani 1 1 d GU . .
H41 H 0.0660 0.3189 -0.0301 0.079 Uiso 1 1 calc R . .
C42 C 0.1177(3) 0.3812(5) 0.0853(3) 0.061(2) Uani 1 1 d GU . .
C43 C 0.1872(3) 0.4418(6) 0.1255(3) 0.048(2) Uani 1 1 d GU . .
O12 O 0.0523(4) 0.3436(7) 0.1354(4) 0.080(3) Uani 1 1 d GU . .
O10 O 0.3239(6) 0.5688(8) -0.2029(6) 0.045(2) Uani 1 1 d . . .
O11 O 0.3133(6) 0.3778(9) -0.1760(6) 0.043(2) Uani 1 1 d . . .
C44 C 0.3178(7) 0.4816(14) -0.1552(8) 0.041(3) Uani 1 1 d . . .
O15 O 0.5077(6) 0.0914(8) 0.7019(6) 0.064(2) Uani 1 1 d . . .
C45 C 0.5758(8) 0.0890(13) 0.6405(11) 0.076(5) Uani 1 1 d . . .
O16 O 0.2184(13) 0.7842(19) 0.8277(13) 0.190(9) Uani 1 1 d . . .
O17 O 0.4778(19) 0.816(3) 0.802(2) 0.077(12) Uiso 0.33(3) 1 d P A 1
O17A O 0.4306(10) 0.8831(14) 0.7561(10) 0.072(6) Uiso 0.67(3) 1 d P A 2
O18 O 0.1701(16) 0.0936(18) 0.8517(16) 0.066(9) Uani 0.40(2) 1 d P B 1
O18A O 0.0674(9) 0.2091(17) 0.7738(12) 0.095(8) Uani 0.60(2) 1 d P B 2
O19 O 0.9207(18) 0.458(3) 0.3379(15) 0.282(16) Uani 1 1 d . . .

loop_
_atom_site_aniso_label
_atom_site_aniso_U_11
_atom_site_aniso_U_22
_atom_site_aniso_U_33
_atom_site_aniso_U_12
_atom_site_aniso_U_13
_atom_site_aniso_U_23
Cu(1) 0.0255(8) 0.0386(5) 0.0398(10) -0.0005(6) 0.0086(4) 0.0022(7)
Cu(2) 0.0311(8) 0.0389(5) 0.0327(9) -0.0014(6) 0.0089(4) -0.0003(6)
O(1) 0.026(3) 0.046(5) 0.057(5) 0.002(3) 0.011(3) 0.011(4)
O(2) 0.025(3) 0.055(5) 0.036(4) -0.004(4) -0.003(3) 0.008(4)
O(3) 0.043(3) 0.044(3) 0.044(3) 0.011(3) 0.018(3) 0.010(3)
O(4) 0.052(5) 0.033(4) 0.054(5) -0.006(4) 0.009(4) -0.002(4)
O(5) 0.050(4) 0.041(4) 0.039(4) 0.001(3) 0.014(3) -0.010(3)
O(6) 0.060(4) 0.081(5) 0.047(4) 0.018(4) 0.012(3) 0.005(4)
O(7) 0.029(3) 0.040(4) 0.053(4) -0.011(3) 0.013(3) -0.001(4)
O(8) 0.026(4) 0.047(5) 0.039(4) 0.001(3) 0.004(3) 0.002(4)
O(9) 0.036(3) 0.052(4) 0.062(4) -0.004(3) 0.001(3) -0.018(3)
O(10) 0.057(4) 0.043(5) 0.039(4) 0.000(4) 0.017(3) -0.011(4)
O(11) 0.043(4) 0.049(5) 0.037(5) -0.006(4) 0.006(3) 0.000(4)
O(12) 0.066(4) 0.109(7) 0.070(5) -0.015(5) 0.035(4) 0.011(5)
O(13) 0.032(4) 0.050(4) 0.096(7) -0.004(4) -0.004(3) 0.007(5)
O(14) 0.066(5) 0.045(4) 0.056(5) -0.003(4) 0.020(4) 0.001(4)
O(15) 0.067(5) 0.062(5) 0.062(5) -0.006(4) 0.009(4) 0.006(4)
O(16) 0.190(17) 0.167(18) 0.22(2) 0.060(13) 0.030(15) -0.078(14)
O(18) 0.080(17) 0.049(12) 0.075(18) -0.032(11) 0.032(12) 0.008(11)
O(18A) 0.045(8) 0.113(14) 0.121(16) -0.046(9) -0.025(8) 0.078(12)
O(19) 0.30(2) 0.37(3) 0.18(2) 0.07(2) 0.043(18) 0.21(2)
C(1) 0.038(4) 0.047(5) 0.041(4) -0.003(4) 0.003(3) -0.001(4)
C(2) 0.035(4) 0.066(5) 0.038(4) -0.009(4) 0.000(3) -0.006(4)
C(3) 0.040(4) 0.063(5) 0.041(4) 0.001(4) 0.001(3) 0.001(4)
C(4) 0.032(4) 0.055(5) 0.047(4) -0.004(4) -0.000(3) 0.001(4)
C(5) 0.024(3) 0.041(4) 0.043(4) -0.003(3) 0.003(3) -0.006(3)
C(6) 0.026(3) 0.033(4) 0.041(3) -0.006(3) 0.013(3) -0.003(3)
C(7) 0.028(4) 0.045(5) 0.045(4) 0.003(3) 0.006(3) -0.001(4)
C(8) 0.038(4) 0.048(4) 0.042(4) 0.004(4) 0.004(3) 0.008(4)
C(9) 0.035(3) 0.039(4) 0.049(4) 0.005(3) 0.012(3) 0.008(4)
C(10) 0.027(4) 0.051(5) 0.052(4) 0.000(4) 0.007(3) 0.004(4)
C(11) 0.026(5) 0.065(9) 0.033(6) -0.011(5) 0.014(4) 0.002(6)
C(12) 0.044(4) 0.046(5) 0.034(4) -0.001(3) 0.017(3) -0.001(3)
C(13) 0.049(5) 0.050(4) 0.044(4) 0.001(4) 0.010(4) 0.018(4)
C(14) 0.055(5) 0.049(5) 0.043(4) 0.004(4) 0.029(4) 0.003(4)
C(15) 0.065(5) 0.054(5) 0.029(4) 0.012(4) 0.025(4) 0.003(4)
C(16) 0.056(4) 0.049(4) 0.036(4) 0.002(3) 0.021(3) 0.002(3)
C(17) 0.052(4) 0.044(4) 0.036(4) 0.000(3) 0.018(3) 0.003(3)
C(18) 0.048(5) 0.057(5) 0.049(4) 0.007(4) 0.012(4) 0.001(4)
C(19) 0.066(5) 0.071(6) 0.046(4) 0.022(4) 0.021(4) 0.000(4)
C(20) 0.064(5) 0.065(5) 0.039(4) 0.012(4) 0.016(4) 0.003(4)
C(21) 0.064(5) 0.056(5) 0.036(4) 0.005(4) 0.028(4) 0.002(4)
C(22) 0.043(6) 0.057(8) 0.035(7) 0.004(6) 0.014(5) 0.007(6)
C(23) 0.021(3) 0.034(4) 0.047(5) -0.004(3) 0.006(3) 0.009(3)
C(24) 0.036(4) 0.042(4) 0.054(5) -0.008(4) 0.004(4) 0.000(4)
C(25) 0.045(4) 0.045(5) 0.060(5) 0.002(4) 0.013(4) -0.012(4)
C(26) 0.032(3) 0.043(5) 0.054(5) 0.008(3) 0.016(3) -0.006(4)
C(27) 0.022(3) 0.037(4) 0.042(4) 0.001(3) 0.006(3) -0.003(3)
C(28) 0.025(3) 0.031(3) 0.040(4) 0.001(3) 0.004(3) 0.005(3)
C(29) 0.022(3) 0.033(4) 0.035(4) 0.003(3) 0.005(3) 0.006(3)
C(30) 0.032(3) 0.033(4) 0.042(4) 0.000(3) 0.007(3) -0.002(3)
C(31) 0.031(3) 0.033(3) 0.044(4) -0.005(3) 0.006(3) -0.002(3)
C(32) 0.025(3) 0.040(4) 0.036(4) -0.002(3) 0.005(3) -0.002(3)
C(33) 0.042(6) 0.039(6) 0.029(6) -0.011(5) 0.014(4) -0.006(5)
C(34) 0.040(4) 0.057(5) 0.034(4) -0.006(4) 0.013(3) -0.007(4)
C(35) 0.059(5) 0.075(6) 0.045(4) -0.014(4) 0.017(4) -0.020(5)
C(36) 0.065(5) 0.085(6) 0.045(4) -0.028(5) 0.011(4) -0.010(5)
C(37) 0.053(4) 0.079(6) 0.040(4) -0.006(4) 0.013(3) -0.010(5)
C(38) 0.038(4) 0.058(5) 0.034(4) -0.002(3) 0.019(3) -0.007(4)
C(39) 0.033(3) 0.054(5) 0.035(4) 0.006(3) 0.010(3) 0.002(4)
C(40) 0.036(4) 0.081(6) 0.043(4) -0.004(4) 0.015(3) -0.012(5)
C(41) 0.036(4) 0.106(7) 0.057(4) -0.022(4) 0.015(4) -0.011(5)
C(42) 0.048(4) 0.094(5) 0.045(4) -0.016(4) 0.025(4) 0.005(4)
C(43) 0.044(4) 0.068(5) 0.036(4) -0.002(4) 0.022(3) -0.001(4)
C(44) 0.028(5) 0.056(8) 0.038(7) -0.014(5) 0.007(4) -0.012(6)
C(45) 0.041(6) 0.073(9) 0.116(12) 0.005(6) 0.021(7) -0.030(9)

loop_
_atom_type_symbol
_atom_type_description
_atom_type_scat_dispersion_real
_atom_type_scat_dispersion_imag
_atom_type_scat_source
C C 0.003 0.002
;
International Tables for Crystallography
(1992, Vol. C, Tables 4.2.6.8 and 6.1.1.4)
;
H H 0.000 0.000
;
International Tables for Crystallography
(1992, Vol. C, Table 6.1.1.4)
;
Cu Cu 0.320 1.265
;
International Tables for Crystallography
(1992, Vol. C, Tables 4.2.6.8 and 6.1.1.4)
;
O O 0.011 0.006
;
International Tables for Crystallography
(1992, Vol. C, Tables 4.2.6.8 and 6.1.1.4)
;

loop_
_geom_angle_atom_site_label_1
_geom_angle_atom_site_label_2
_geom_angle_atom_site_label_3
_geom_angle
_geom_angle_site_symmetry_1
_geom_angle_site_symmetry_3
_geom_angle_publ_flag
O7 Cu1 O1 172.8(4) 1_455 . ?
O7 Cu1 O4 88.4(3) 1_455 . ?
O1 Cu1 O4 90.9(3) . . ?
O7 Cu1 O10 88.4(3) 1_455 1_556 ?
O1 Cu1 O10 90.4(4) . 1_556 ?
O4 Cu1 O10 164.8(4) . 1_556 ?
O7 Cu1 O13 94.0(3) 1_455 . ?
O1 Cu1 O13 93.2(3) . . ?
O4 Cu1 O13 98.3(4) . . ?
O10 Cu1 O13 96.8(4) 1_556 . ?
O7 Cu1 Cu2 85.8(3) 1_455 . ?
O1 Cu1 Cu2 87.0(3) . . ?
O4 Cu1 Cu2 81.6(3) . . ?
O10 Cu1 Cu2 83.3(3) 1_556 . ?
O13 Cu1 Cu2 179.8(3) . . ?
O5 Cu2 O11 171.0(4) . 1_556 ?
O5 Cu2 O2 90.9(3) . . ?
O11 Cu2 O2 89.0(3) 1_556 . ?
O5 Cu2 O8 88.2(3) . 1_455 ?
O11 Cu2 O8 89.4(3) 1_556 1_455 ?
O2 Cu2 O8 164.4(4) . 1_455 ?
O5 Cu2 O14 94.7(4) . . ?
O11 Cu2 O14 94.2(4) 1_556 . ?
O2 Cu2 O14 95.1(4) . . ?
O8 Cu2 O14 100.5(4) 1_455 . ?
O5 Cu2 Cu1 87.0(3) . . ?
O11 Cu2 Cu1 84.1(3) 1_556 . ?
O2 Cu2 Cu1 81.7(3) . . ?
O8 Cu2 Cu1 82.6(3) 1_455 . ?
O14 Cu2 Cu1 176.5(3) . . ?
C2 C1 C6 120.0 . . ?
C2 C1 C11 117.5(5) . . ?
C6 C1 C11 122.4(5) . . ?
C1 C2 C3 120.0 . . ?
C4 C3 C2 120.0 . . ?
C5 C4 C3 120.0 . . ?
C10 C5 C4 120.0 . . ?
C10 C5 C6 120.0 . . ?
C4 C5 C6 120.0 . . ?
C7 C6 C5 120.0 . . ?
C7 C6 C1 120.0 . . ?
C5 C6 C1 120.0 . . ?
C6 C7 C8 120.0 . . ?
C9 C8 C7 120.0 . . ?
C8 C9 C10 120.0 . . ?
C8 C9 O3 116.2 . . ?
C10 C9 O3 123.6 . . ?
C5 C10 C9 120.0 . . ?
C5 C10 C32 123.6(3) . . ?
C9 C10 C32 116.4(3) . . ?
C11 O1 Cu1 123.0(7) . . ?
C11 O2 Cu2 125.4(8) . . ?
O2 C11 O1 122.3(10) . . ?
O2 C11 C1 120.3(12) . . ?
O1 C11 C1 117.4(10) . . ?
C17 C12 C13 120.0 . . ?
C17 C12 C22 122.7(6) . . ?
C13 C12 C22 117.0(6) . . ?
C14 C13 C12 120.0 . . ?
C13 C14 C15 120.0 . . ?
C16 C15 C14 120.0 . . ?
C17 C16 C15 120.0 . . ?
C17 C16 C21 120.0 . . ?
C15 C16 C21 120.0 . . ?
C12 C17 C16 120.0 . . ?
C12 C17 C18 120.0 . . ?
C16 C17 C18 120.0 . . ?
C17 C18 C19 120.0 . . ?
C20 C19 C18 120.0 . . ?
C19 C20 C21 120.0 . . ?
C19 C20 O6 119.6 . . ?
C21 C20 O6 120.4 . . ?
C16 C21 C20 120.0 . . ?
C16 C21 C43 123.2(3) . . ?
C20 C21 C43 116.8(3) . . ?
C22 O4 Cu1 123.7(9) . . ?
C22 O5 Cu2 120.3(9) . . ?
O4 C22 O5 126.9(12) . . ?
O4 C22 C12 118.6(11) . . ?
O5 C22 C12 114.5(12) . . ?
C28 C23 C24 120.0 . . ?
C28 C23 C33 125.6(5) . . ?
C24 C23 C33 114.3(5) . . ?
C25 C24 C23 120.0 . . ?
C24 C25 C26 120.0 . . ?
C27 C26 C25 120.0 . . ?
C32 C27 C26 120.0 . . ?
C32 C27 C28 120.0 . . ?
C26 C27 C28 120.0 . . ?
C29 C28 C23 120.0 . . ?
C29 C28 C27 120.0 . . ?
C23 C28 C27 120.0 . . ?
C30 C29 C28 120.0 . . ?
C31 C30 C29 120.0 . . ?
C32 C31 C30 120.0 . . ?
C32 C31 O9 118.8 . . ?
C30 C31 O9 121.1 . . ?
C27 C32 C31 120.0 . . ?
C27 C32 C10 121.8(3) . . ?
C31 C32 C10 117.6(3) . . ?
C33 O7 Cu1 124.6(8) . 1_655 ?
C33 O8 Cu2 123.6(8) . 1_655 ?
O8 C33 O7 123.0(11) . . ?
O8 C33 C23 119.7(9) . . ?
O7 C33 C23 117.2(11) . . ?
C35 C34 C39 120.0 . . ?
C35 C34 C44 114.8(5) . . ?
C39 C34 C44 125.3(5) . . ?
C34 C35 C36 120.0 . . ?
C37 C36 C35 120.0 . . ?
C36 C37 C38 120.0 . . ?
C39 C38 C43 120.0 . . ?
C39 C38 C37 120.0 . . ?
C43 C38 C37 120.0 . . ?
C38 C39 C34 120.0 . . ?
C38 C39 C40 120.0 . . ?
C34 C39 C40 120.0 . . ?
C41 C40 C39 120.0 . . ?
C42 C41 C40 120.0 . . ?
C43 C42 C41 120.0 . . ?
C43 C42 O12 118.4 . . ?
C41 C42 O12 121.6 . . ?
C42 C43 C38 120.0 . . ?
C42 C43 C21 118.8(3) . . ?
C38 C43 C21 121.2(3) . . ?
C44 O10 Cu1 121.3(8) . 1_554 ?
C44 O11 Cu2 122.7(9) . 1_554 ?
O11 C44 O10 127.8(12) . . ?
O11 C44 C34 113.0(12) . . ?
O10 C44 C34 119.2(12) . . ?

loop_
_geom_bond_atom_site_label_1
_geom_bond_atom_site_label_2
_geom_bond_distance
_geom_bond_site_symmetry_2
_geom_bond_publ_flag
Cu1 O7 1.926(7) 1_455 ?
Cu1 O1 1.935(8) . ?
Cu1 O4 2.001(9) . ?
Cu1 O10 2.024(9) 1_556 ?
Cu1 O13 2.138(8) . ?
Cu1 Cu2 2.6510(15) . ?
Cu2 O5 1.931(8) . ?
Cu2 O11 1.986(9) 1_556 ?
Cu2 O2 2.014(7) . ?
Cu2 O8 2.023(8) 1_455 ?
Cu2 O14 2.124(8) . ?
C1 C2 1.3900 . ?
C1 C6 1.3900 . ?
C1 C11 1.493(12) . ?
C2 C3 1.3901 . ?
C3 C4 1.3900 . ?
C4 C5 1.3900 . ?
C5 C10 1.3900 . ?
C5 C6 1.3900 . ?
C6 C7 1.3900 . ?
C7 C8 1.3901 . ?
C8 C9 1.3899 . ?
C9 C10 1.3900 . ?
C9 O3 1.4252 . ?
C10 C32 1.575(5) . ?
O1 C11 1.295(16) . ?
O2 C11 1.292(15) . ?
C12 C17 1.3899 . ?
C12 C13 1.3900 . ?
C12 C22 1.535(14) . ?
C13 C14 1.3900 . ?
C14 C15 1.3902 . ?
C15 C16 1.3900 . ?
C16 C17 1.3899 . ?
C16 C21 1.3900 . ?
C17 C18 1.3900 . ?
C18 C19 1.3903 . ?
C19 C20 1.3899 . ?
C20 C21 1.3900 . ?
C20 O6 1.4352 . ?
C21 C43 1.581(5) . ?
O4 C22 1.249(17) . ?
O5 C22 1.280(16) . ?
C23 C28 1.3900 . ?
C23 C24 1.3901 . ?
C23 C33 1.522(13) . ?
C24 C25 1.3898 . ?
C25 C26 1.3901 . ?
C26 C27 1.3899 . ?
C27 C32 1.3898 . ?
C27 C28 1.3902 . ?
C28 C29 1.3900 . ?
C29 C30 1.3900 . ?
C30 C31 1.3900 . ?
C31 C32 1.3900 . ?
C31 O9 1.4175 . ?
O7 C33 1.287(14) . ?
O7 Cu1 1.926(7) 1_655 ?
O8 C33 1.283(16) . ?
O8 Cu2 2.023(8) 1_655 ?
C34 C35 1.3900 . ?
C34 C39 1.3900 . ?
C34 C44 1.541(13) . ?
C35 C36 1.3901 . ?
C36 C37 1.3900 . ?
C37 C38 1.3901 . ?
C38 C39 1.3899 . ?
C38 C43 1.3900 . ?
C39 C40 1.3901 . ?
C40 C41 1.3899 . ?
C41 C42 1.3899 . ?
C42 C43 1.3898 . ?
C42 O12 1.4054 . ?
O10 C44 1.250(17) . ?
O10 Cu1 2.024(9) 1_554 ?
O11 C44 1.225(17) . ?
O11 Cu2 1.986(9) 1_554 ?
O15 C45 1.491(16) . ?
